data_4134144
loop_
_publ_author_name
'de Gombert, Antoine'
'McKay, Alasdair I.'
'Davis, Christopher J.'
'Wheelhouse, Katherine M.'
'Willis, Michael C.'

_publ_section_title
;
 Mechanistic Studies of the Palladium-Catalyzed Desulfinative
 Cross-Coupling of Aryl Bromides and (Hetero)Aryl Sulfinate Salts.
;
_journal_issue 7
_journal_name_full 'Journal of the American Chemical Society'
_journal_page_first 3564
_journal_page_last 3576
_journal_paper_doi 10.1021/jacs.9b13260
_journal_volume 142
_journal_year 2020
_chemical_formula_moiety 'C30 H43 F N O3 P Pd S, 0.5(C H2 Cl2)'
_chemical_formula_sum 'C30.5 H44 Cl F N O3 P Pd S'
_chemical_formula_weight 696.54
_chemical_name_common (4-F-C6H4)Pd(PCy3)(SO2C6H3NOMe)
_space_group_crystal_system triclinic
_space_group_IT_number 2
_space_group_name_Hall '-P 1'
_space_group_name_H-M_alt 'P -1'
_atom_sites_solution_hydrogens geom
_atom_sites_solution_primary dual
_audit_creation_date 2019-11-08
_audit_creation_method
;
Olex2 1.3-alpha
(compiled 2019.10.31 svn.r3677 for OlexSys, GUI svn.r5972)
;
_cell_angle_alpha 79.425(3)
_cell_angle_beta 82.298(3)
_cell_angle_gamma 78.361(2)
_cell_formula_units_Z 2
_cell_length_a 8.8944(3)
_cell_length_b 10.3439(3)
_cell_length_c 17.8359(7)
_cell_measurement_reflns_used 8352
_cell_measurement_temperature 150.01(12)
_cell_measurement_theta_max 76.2100
_cell_measurement_theta_min 4.3790
_cell_volume 1571.88(10)
_computing_cell_refinement 'CrysAlisPro 1.171.40.14a (Rigaku OD, 2018)'
_computing_data_collection 'CrysAlisPro 1.171.40.14a (Rigaku OD, 2018)'
_computing_data_reduction 'CrysAlisPro 1.171.40.14a (Rigaku OD, 2018)'
_computing_molecular_graphics 'Olex2 1.3-alpha (Dolomanov et al., 2009)'
_computing_publication_material 'Olex2 1.3-alpha (Dolomanov et al., 2009)'
_computing_structure_refinement 'SHELXL 2018/3 (Sheldrick, 2015)'
_computing_structure_solution 'SHELXT  (Sheldrick, 2015)'
_diffrn_ambient_environment N~2~
_diffrn_ambient_temperature 150.01(12)
_diffrn_detector 'CCD plate'
_diffrn_detector_area_resol_mean 10.4102
_diffrn_detector_type Atlas
_diffrn_measured_fraction_theta_full 0.999
_diffrn_measured_fraction_theta_max 0.983
_diffrn_measurement_details
;
List of Runs (angles in degrees, time in seconds):

  # Type    Start    End  Width  t~exp~   \w     \q     \k     \f   Frames
--------------------------------------------------------------------------
  1  \w    -13.00  13.00   1.00    1.45    --  -42.66  38.00 -30.00   26
  2  \w    -49.00  29.00   1.00    1.45    --  -42.66  38.00  90.00   78
  3  \w    -50.00  28.00   1.00    1.45    --  -42.66  38.00 -60.00   78
  4  \w   -113.00 -19.00   1.00    1.45    --  -42.66 -57.00 150.00   94
  5  \w     98.00 125.00   1.00    1.45    --   42.66-178.00 -90.00   27
  6  \w     61.00  96.00   1.00    1.45    --   42.66-178.00 -90.00   35
  7  \w   -128.00 -43.00   1.00    1.45    --  -42.66 178.00-120.00   85
  8  \w     88.00 136.00   1.00    5.79    --  111.00 -77.00-150.00   48
  9  \w    101.00 155.00   1.00    5.79    --  111.00 -15.00 -60.00   54
 10  \w    105.00 159.00   1.00    5.79    --  111.00  45.00  30.00   54
 11  \w     99.00 151.00   1.00    5.79    --  111.00 -15.00  60.00   52
 12  \w     96.00 121.00   1.00    5.79    --  111.00-125.00 120.00   25
 13  \w     94.00 121.00   1.00    5.79    --  111.00-125.00   0.00   27
 14  \w     62.00 107.00   1.00    5.79    --  111.00 -95.00-120.00   45
 15  \w     72.00 121.00   1.00    5.79    --  111.00-125.00-150.00   49
 16  \w     67.00  94.00   1.00    5.79    --  111.00 -45.00-150.00   27
 17  \w     67.00  94.00   1.00    5.79    --  111.00 -45.00-180.00   27
 18  \w     45.00  75.00   1.00    5.79    --  111.00 -45.00 -90.00   30
 19  \w     45.00  72.00   1.00    5.79    --  111.00 -15.00 -60.00   27
 20  \w     41.00  97.00   1.00    5.79    --  111.00 -45.00   0.00   56
 21  \w     71.00  96.00   1.00    5.79    --  111.00 -45.00  60.00   25
 22  \w     44.00  94.00   1.00    5.79    --  111.00 -15.00  60.00   50
 23  \w     41.00 141.00   1.00    5.79    --  111.00 -77.00   0.00  100
 24  \w     51.00  82.00   1.00    5.79    --  111.00-125.00 120.00   31
 25  \w     39.00 107.00   1.00    5.79    --  111.00 -95.00   0.00   68
 26  \w     44.00  81.00   1.00    5.79    --  111.00 -45.00 120.00   37
 27  \w     38.00  69.00   1.00    5.79    --  111.00 -30.00  60.00   31
 28  \w     37.00  63.00   1.00    5.79    --  111.00 -77.00-150.00   26
 29  \w     38.00  94.00   1.00    5.79    --  111.00 -95.00-150.00   56
 30  \w     42.00  68.00   1.00    5.79    --  111.00 -30.00-180.00   26
 31  \w     34.00 140.00   1.00    5.79    --  111.00 -15.00-150.00  106
;
_diffrn_measurement_device 'four-circle diffractometer'
_diffrn_measurement_device_type 'SuperNova, Dual, Cu at home/near, Atlas'
_diffrn_measurement_method '\w scans'
_diffrn_orient_matrix_type 'CrysAlisPro convention (1999,Acta A55,543-557)'
_diffrn_orient_matrix_UB_11 -0.0641642000
_diffrn_orient_matrix_UB_12 0.0420090000
_diffrn_orient_matrix_UB_13 0.0782882000
_diffrn_orient_matrix_UB_21 -0.1613004000
_diffrn_orient_matrix_UB_22 -0.0205947000
_diffrn_orient_matrix_UB_23 -0.0120931000
_diffrn_orient_matrix_UB_31 0.0381925000
_diffrn_orient_matrix_UB_32 -0.1468021000
_diffrn_orient_matrix_UB_33 0.0390441000
_diffrn_radiation_monochromator mirror
_diffrn_radiation_probe x-ray
_diffrn_radiation_type 'Cu K\a'
_diffrn_radiation_wavelength 1.54184
_diffrn_reflns_av_R_equivalents 0.0344
_diffrn_reflns_av_unetI/netI 0.0443
_diffrn_reflns_Laue_measured_fraction_full 0.999
_diffrn_reflns_Laue_measured_fraction_max 0.983
_diffrn_reflns_limit_h_max 11
_diffrn_reflns_limit_h_min -11
_diffrn_reflns_limit_k_max 8
_diffrn_reflns_limit_k_min -12
_diffrn_reflns_limit_l_max 22
_diffrn_reflns_limit_l_min -21
_diffrn_reflns_number 14931
_diffrn_reflns_point_group_measured_fraction_full 0.999
_diffrn_reflns_point_group_measured_fraction_max 0.983
_diffrn_reflns_theta_full 67.684
_diffrn_reflns_theta_max 76.141
_diffrn_reflns_theta_min 4.422
_diffrn_source 'micro-focus sealed X-ray tube'
_diffrn_source_type 'SuperNova (Cu) X-ray Source'
_exptl_absorpt_coefficient_mu 6.953
_exptl_absorpt_correction_T_max 1.00000
_exptl_absorpt_correction_T_min 0.88286
_exptl_absorpt_correction_type multi-scan
_exptl_absorpt_process_details
;
CrysAlisPro 1.171.40.14a (Rigaku Oxford Diffraction, 2018)
Empirical absorption correction using spherical harmonics,
 implemented in SCALE3 ABSPACK scaling algorithm.
;
_exptl_crystal_colour colourless
_exptl_crystal_colour_primary colourless
_exptl_crystal_density_diffrn 1.472
_exptl_crystal_description plank
_exptl_crystal_F_000 722
_exptl_crystal_size_max 0.14
_exptl_crystal_size_mid 0.05
_exptl_crystal_size_min 0.02
_refine_diff_density_max 0.787
_refine_diff_density_min -0.723
_refine_diff_density_rms 0.078
_refine_ls_extinction_method none
_refine_ls_goodness_of_fit_ref 1.037
_refine_ls_hydrogen_treatment constr
_refine_ls_matrix_type full
_refine_ls_number_parameters 371
_refine_ls_number_reflns 6464
_refine_ls_number_restraints 22
_refine_ls_restrained_S_all 1.037
_refine_ls_R_factor_all 0.0341
_refine_ls_R_factor_gt 0.0292
_refine_ls_shift/su_max 0.002
_refine_ls_shift/su_mean 0.000
_refine_ls_structure_factor_coef Fsqd
_refine_ls_weighting_details 'w=1/[\s^2^(Fo^2^)+(0.0392P)^2^+0.0455P] where P=(Fo^2^+2Fc^2^)/3'
_refine_ls_weighting_scheme calc
_refine_ls_wR_factor_gt 0.0703
_refine_ls_wR_factor_ref 0.0734
_reflns_Friedel_coverage 0.000
_reflns_number_gt 5859
_reflns_number_total 6464
_reflns_threshold_expression 'I > 2\s(I)'
_cod_data_source_file ja9b13260_si_001.cif
_cod_data_source_block 12-OMe
_cod_depositor_comments 'Adding full bibliography for 4134138--4134148.cif.'
_cod_original_formula_sum 'C30.50 H44 Cl F N O3 P Pd S'
_cod_database_code 4134144
_shelx_shelxl_version_number 2018/3
_chemical_oxdiff_formula 'Pd P F N C30.5 S O3 H44 Cl'
_shelx_space_group_comment
;
The symmetry employed for this shelxl refinement is uniquely defined
by the following loop, which should always be used as a source of
symmetry information in preference to the above space-group names.
They are only intended as comments.
;
_shelx_estimated_absorpt_t_max 0.873
_shelx_estimated_absorpt_t_min 0.443
_reflns_odcompleteness_completeness 99.63
_reflns_odcompleteness_iscentric 1
_reflns_odcompleteness_theta 74.33
_olex2_refinement_description
;
1. Fixed Uiso
 At 1.2 times of:
  All C(H) groups, All C(H,H) groups
 At 1.5 times of:
  All C(H,H,H) groups
2. Restrained distances
 Cl2-C31 = Cl3-C31
 1.771 with sigma of 0.01
 Cl2-Cl3
 2.916 with sigma of 0.03
3. Uiso/Uaniso restraints and constraints
Cl2 \\sim Cl3 \\sim C31: within 2A with sigma of 0.04 and sigma for terminal
atoms of 0.08 within 2A
4. Rigid body (RIGU) restrains
 Cl2, Cl3, C31
 with sigma for 1-2 distances of 0.004 and sigma for 1-3 distances of 0.004
5. Others
 Fixed Sof: Cl2(0.5) Cl3(0.5) C31(0.5) H31A(0.5) H31B(0.5)
6.a Ternary CH refined with riding coordinates:
 C13(H13), C7(H7), C1(H1)
6.b Secondary CH2 refined with riding coordinates:
 C18(H18A,H18B), C3(H3A,H3B), C14(H14A,H14B), C17(H17A,H17B), C2(H2A,H2B),
 C4(H4A,H4B), C5(H5A,H5B), C15(H15A,H15B), C6(H6A,H6B), C16(H16A,H16B),
 C12(H12A,H12B), C8(H8A,H8B), C11(H11A,H11B), C10(H10A,H10B), C9(H9A,H9B),
 C31(H31A,H31B)
6.c Aromatic/amide H refined with riding coordinates:
 C27(H27), C29(H29), C26(H26), C20(H20), C24(H24), C23(H23), C21(H21)
6.d Idealised Me refined as rotating group:
 C30(H30A,H30B,H30C)
;
_ins_header
;
TITL 246aim18 in P-1 
REM P-1 (#2 in standard setting)
CELL 1.54184   8.894440  10.343879  17.835880  79.4248  82.2978  78.3609
ZERR    2.00   0.000292   0.000262   0.000724   0.0028   0.0030   0.0025
LATT  1
SFAC C H N O F P S Cl Pd
UNIT 61.00 88.00 2.00 6.00 2.00 2.00 2.00 2.00 2.00
TREF
HKLF 4
END
;
_olex2_date_sample_data_collection 2018-06-03
_olex2_submission_special_instructions 'No special instructions were received'
_oxdiff_exptl_absorpt_empirical_details
;
Empirical correction (ABSPACK) includes:
- Absorption correction using spherical harmonics
- Frame scaling
;
_oxdiff_exptl_absorpt_empirical_full_max 1.218
_oxdiff_exptl_absorpt_empirical_full_min 0.815

loop_
_space_group_symop_operation_xyz
'x, y, z'
'-x, -y, -z'

loop_
_atom_site_label
_atom_site_type_symbol
_atom_site_fract_x
_atom_site_fract_y
_atom_site_fract_z
_atom_site_U_iso_or_equiv
_atom_site_adp_type
_atom_site_occupancy
_atom_site_site_symmetry_order
_atom_site_calc_flag
_atom_site_refinement_flags_posn
_atom_site_refinement_flags_adp
_atom_site_refinement_flags_occupancy
_atom_site_disorder_assembly
_atom_site_disorder_group
Pd1 Pd 0.64777(2) 0.44223(2) 0.27451(2) 0.01574(6) Uani 1 1 d . . . . .
P1 P 0.52591(6) 0.30777(5) 0.22699(3) 0.01551(11) Uani 1 1 d . . . . .
S1 S 0.90969(6) 0.28744(5) 0.36949(3) 0.02065(11) Uani 1 1 d . . . . .
O1 O 0.7440(2) 0.28236(16) 0.35697(10) 0.0243(4) Uani 1 1 d . . . . .
O3 O 0.8263(2) 0.87071(17) 0.35128(11) 0.0291(4) Uani 1 1 d . . . . .
O2 O 0.9393(2) 0.23426(17) 0.44970(12) 0.0333(4) Uani 1 1 d . . . . .
N1 N 0.7814(2) 0.54801(18) 0.32450(11) 0.0172(3) Uani 1 1 d . . . . .
F1 F 0.3828(3) 0.97224(18) 0.08065(13) 0.0581(6) Uani 1 1 d . . . . .
C19 C 0.5549(3) 0.6062(2) 0.20631(13) 0.0199(4) Uani 1 1 d . . . . .
C28 C 0.8583(3) 0.7361(2) 0.35844(13) 0.0202(4) Uani 1 1 d . . . . .
C27 C 0.9733(3) 0.6529(2) 0.39952(14) 0.0226(5) Uani 1 1 d . . . . .
H27 H 1.037628 0.688030 0.424308 0.027 Uiso 1 1 calc R U . . .
C13 C 0.3638(2) 0.3905(2) 0.17073(12) 0.0178(4) Uani 1 1 d . . . . .
H13 H 0.400511 0.465057 0.135789 0.021 Uiso 1 1 calc R U . . .
C29 C 0.7654(3) 0.6796(2) 0.32077(13) 0.0208(4) Uani 1 1 d . . . . .
H29 H 0.690371 0.735650 0.292364 0.025 Uiso 1 1 calc R U . . .
C26 C 0.9889(3) 0.5162(2) 0.40228(13) 0.0218(4) Uani 1 1 d . . . . .
H26 H 1.065110 0.457856 0.428865 0.026 Uiso 1 1 calc R U . . .
C25 C 0.8915(3) 0.4672(2) 0.36565(13) 0.0184(4) Uani 1 1 d . . . . .
C20 C 0.6249(3) 0.6494(2) 0.13383(14) 0.0277(5) Uani 1 1 d . . . . .
H20 H 0.711280 0.594998 0.113436 0.033 Uiso 1 1 calc R U . . .
C24 C 0.4256(3) 0.6907(2) 0.23501(15) 0.0259(5) Uani 1 1 d . . . . .
H24 H 0.377905 0.664402 0.283543 0.031 Uiso 1 1 calc R U . . .
C18 C 0.3094(3) 0.3087(2) 0.11932(14) 0.0250(5) Uani 1 1 d . . . . .
H18A H 0.397179 0.267172 0.088026 0.030 Uiso 1 1 calc R U . . .
H18B H 0.260749 0.238533 0.150766 0.030 Uiso 1 1 calc R U . . .
C3 C 0.3572(3) 0.1430(3) 0.44623(14) 0.0275(5) Uani 1 1 d . . . . .
H3A H 0.458788 0.111815 0.463859 0.033 Uiso 1 1 calc R U . . .
H3B H 0.289994 0.183360 0.486473 0.033 Uiso 1 1 calc R U . . .
C14 C 0.2240(3) 0.4549(2) 0.22048(14) 0.0227(4) Uani 1 1 d . . . . .
H14A H 0.172538 0.385859 0.251244 0.027 Uiso 1 1 calc R U . . .
H14B H 0.258263 0.503032 0.254878 0.027 Uiso 1 1 calc R U . . .
C7 C 0.6578(3) 0.2048(2) 0.16273(13) 0.0201(4) Uani 1 1 d . . . . .
H7 H 0.598175 0.146610 0.146497 0.024 Uiso 1 1 calc R U . . .
C17 C 0.1942(3) 0.4015(3) 0.06779(15) 0.0297(5) Uani 1 1 d . . . . .
H17A H 0.246822 0.465606 0.032940 0.036 Uiso 1 1 calc R U . . .
H17B H 0.155710 0.349044 0.037293 0.036 Uiso 1 1 calc R U . . .
C2 C 0.3676(3) 0.2479(2) 0.37417(13) 0.0239(5) Uani 1 1 d . . . . .
H2A H 0.411266 0.320434 0.384980 0.029 Uiso 1 1 calc R U . . .
H2B H 0.265097 0.284620 0.358716 0.029 Uiso 1 1 calc R U . . .
C4 C 0.2948(3) 0.0244(2) 0.43075(14) 0.0269(5) Uani 1 1 d . . . . .
H4A H 0.296584 -0.043374 0.476295 0.032 Uiso 1 1 calc R U . . .
H4B H 0.188491 0.053535 0.419226 0.032 Uiso 1 1 calc R U . . .
C5 C 0.3905(3) -0.0358(2) 0.36379(15) 0.0273(5) Uani 1 1 d . . . . .
H5A H 0.344490 -0.106971 0.353064 0.033 Uiso 1 1 calc R U . . .
H5B H 0.493747 -0.074368 0.377767 0.033 Uiso 1 1 calc R U . . .
C1 C 0.4687(3) 0.1848(2) 0.30921(13) 0.0186(4) Uani 1 1 d . . . . .
H1 H 0.565246 0.141165 0.331004 0.022 Uiso 1 1 calc R U . . .
C15 C 0.1116(3) 0.5512(3) 0.16919(16) 0.0309(5) Uani 1 1 d . . . . .
H15A H 0.161686 0.622500 0.140280 0.037 Uiso 1 1 calc R U . . .
H15B H 0.022928 0.590891 0.200672 0.037 Uiso 1 1 calc R U . . .
C6 C 0.4005(3) 0.0700(2) 0.29135(14) 0.0248(5) Uani 1 1 d . . . . .
H6A H 0.465313 0.029965 0.250327 0.030 Uiso 1 1 calc R U . . .
H6B H 0.298443 0.104201 0.274736 0.030 Uiso 1 1 calc R U . . .
C16 C 0.0582(3) 0.4767(3) 0.11393(17) 0.0343(6) Uani 1 1 d . . . . .
H16A H -0.003871 0.413736 0.142833 0.041 Uiso 1 1 calc R U . . .
H16B H -0.006016 0.540345 0.078984 0.041 Uiso 1 1 calc R U . . .
C23 C 0.3660(3) 0.8136(3) 0.19282(17) 0.0331(6) Uani 1 1 d . . . . .
H23 H 0.278955 0.868397 0.212295 0.040 Uiso 1 1 calc R U . . .
C12 C 0.7203(3) 0.2907(2) 0.09012(13) 0.0240(5) Uani 1 1 d . . . . .
H12A H 0.634721 0.341637 0.062585 0.029 Uiso 1 1 calc R U . . .
H12B H 0.774336 0.353571 0.104569 0.029 Uiso 1 1 calc R U . . .
C30 C 0.9311(4) 0.9335(2) 0.38090(17) 0.0336(6) Uani 1 1 d . . . . .
H30A H 1.032059 0.913926 0.354161 0.050 Uiso 1 1 calc R U . . .
H30B H 0.935665 0.899883 0.434578 0.050 Uiso 1 1 calc R U . . .
H30C H 0.895563 1.028490 0.373716 0.050 Uiso 1 1 calc R U . . .
C8 C 0.7913(3) 0.1142(3) 0.20373(15) 0.0284(5) Uani 1 1 d . . . . .
H8A H 0.850229 0.169037 0.222229 0.034 Uiso 1 1 calc R U . . .
H8B H 0.749842 0.056996 0.247694 0.034 Uiso 1 1 calc R U . . .
C11 C 0.8305(3) 0.2040(3) 0.03745(16) 0.0341(6) Uani 1 1 d . . . . .
H11A H 0.773381 0.148584 0.018169 0.041 Uiso 1 1 calc R U . . .
H11B H 0.873002 0.261354 -0.006082 0.041 Uiso 1 1 calc R U . . .
C10 C 0.9617(3) 0.1149(3) 0.07948(17) 0.0354(6) Uani 1 1 d . . . . .
H10A H 1.025014 0.169934 0.094628 0.042 Uiso 1 1 calc R U . . .
H10B H 1.026229 0.058223 0.045502 0.042 Uiso 1 1 calc R U . . .
C21 C 0.5676(4) 0.7736(3) 0.09101(16) 0.0380(7) Uani 1 1 d . . . . .
H21 H 0.615583 0.802103 0.042927 0.046 Uiso 1 1 calc R U . . .
C9 C 0.8975(3) 0.0278(3) 0.15056(17) 0.0347(6) Uani 1 1 d . . . . .
H9A H 0.840664 -0.032013 0.135042 0.042 Uiso 1 1 calc R U . . .
H9B H 0.982046 -0.026297 0.177668 0.042 Uiso 1 1 calc R U . . .
C22 C 0.4397(4) 0.8515(3) 0.12158(17) 0.0365(7) Uani 1 1 d . . . . .
Cl2 Cl 0.6003(4) 0.4422(4) 0.53368(19) 0.0874(11) Uani 0.5 1 d D U P A -1
Cl3 Cl 0.3519(3) 0.5656(2) 0.44295(14) 0.0533(5) Uani 0.5 1 d D U P A -1
C31 C 0.4839(7) 0.5956(6) 0.4982(4) 0.0470(15) Uani 0.5 1 d D U P A -1
H31A H 0.429635 0.638411 0.540633 0.056 Uiso 0.5 1 calc R U P A -1
H31B H 0.548186 0.654976 0.467352 0.056 Uiso 0.5 1 calc R U P A -1

loop_
_atom_site_aniso_label
_atom_site_aniso_U_11
_atom_site_aniso_U_22
_atom_site_aniso_U_33
_atom_site_aniso_U_23
_atom_site_aniso_U_13
_atom_site_aniso_U_12
Pd1 0.02047(9) 0.01185(8) 0.01671(8) -0.00201(5) -0.00861(5) -0.00302(5)
P1 0.0188(2) 0.0135(2) 0.0160(2) -0.00204(18) -0.00701(19) -0.00403(18)
S1 0.0248(3) 0.0121(2) 0.0269(3) -0.00439(19) -0.0100(2) -0.00175(18)
O1 0.0318(9) 0.0146(7) 0.0291(9) 0.0041(6) -0.0180(7) -0.0075(6)
O3 0.0424(10) 0.0130(7) 0.0366(10) -0.0022(7) -0.0208(8) -0.0062(7)
O2 0.0466(11) 0.0193(8) 0.0370(10) 0.0013(7) -0.0253(9) -0.0044(7)
N1 0.0220(9) 0.0144(8) 0.0176(8) -0.0029(6) -0.0077(7) -0.0049(7)
F1 0.0909(17) 0.0228(8) 0.0521(12) 0.0068(8) -0.0294(11) 0.0123(9)
C19 0.0264(11) 0.0143(9) 0.0214(11) -0.0026(8) -0.0120(9) -0.0036(8)
C28 0.0283(11) 0.0135(10) 0.0212(10) -0.0027(8) -0.0081(8) -0.0056(8)
C27 0.0278(12) 0.0176(10) 0.0264(11) -0.0053(8) -0.0120(9) -0.0057(9)
C13 0.0177(10) 0.0179(10) 0.0182(10) -0.0006(8) -0.0081(8) -0.0025(8)
C29 0.0277(11) 0.0152(10) 0.0211(10) -0.0013(8) -0.0114(9) -0.0029(8)
C26 0.0255(11) 0.0168(10) 0.0240(11) -0.0013(8) -0.0111(9) -0.0015(8)
C25 0.0235(11) 0.0137(9) 0.0193(10) -0.0030(8) -0.0053(8) -0.0037(8)
C20 0.0402(14) 0.0201(11) 0.0214(11) -0.0019(9) -0.0049(10) -0.0025(10)
C24 0.0299(12) 0.0196(11) 0.0296(12) -0.0056(9) -0.0088(10) -0.0025(9)
C18 0.0291(12) 0.0248(11) 0.0246(11) -0.0042(9) -0.0134(9) -0.0056(9)
C3 0.0376(14) 0.0250(12) 0.0201(11) 0.0008(9) -0.0056(9) -0.0088(10)
C14 0.0223(11) 0.0228(11) 0.0214(11) 0.0003(8) -0.0053(8) -0.0017(8)
C7 0.0246(11) 0.0172(10) 0.0202(10) -0.0040(8) -0.0061(8) -0.0042(8)
C17 0.0315(13) 0.0360(13) 0.0249(12) 0.0034(10) -0.0188(10) -0.0110(11)
C2 0.0340(13) 0.0196(11) 0.0191(11) -0.0027(8) -0.0033(9) -0.0068(9)
C4 0.0304(12) 0.0244(11) 0.0245(12) 0.0039(9) -0.0039(9) -0.0080(9)
C5 0.0343(13) 0.0180(11) 0.0309(13) -0.0012(9) -0.0036(10) -0.0102(9)
C1 0.0231(10) 0.0151(9) 0.0185(10) -0.0009(8) -0.0058(8) -0.0045(8)
C15 0.0237(12) 0.0311(13) 0.0325(13) 0.0027(10) -0.0077(10) 0.0037(10)
C6 0.0325(12) 0.0214(11) 0.0238(11) -0.0039(9) -0.0046(9) -0.0112(9)
C16 0.0217(12) 0.0431(15) 0.0363(14) 0.0062(12) -0.0152(10) -0.0055(11)
C23 0.0372(14) 0.0204(12) 0.0429(15) -0.0096(11) -0.0170(12) 0.0044(10)
C12 0.0293(12) 0.0220(11) 0.0201(11) -0.0038(9) -0.0014(9) -0.0040(9)
C30 0.0503(16) 0.0180(11) 0.0391(15) -0.0001(10) -0.0232(12) -0.0137(11)
C8 0.0295(13) 0.0257(12) 0.0267(12) -0.0026(9) -0.0086(10) 0.0051(10)
C11 0.0375(14) 0.0363(14) 0.0269(13) -0.0100(11) 0.0025(11) -0.0024(11)
C10 0.0306(13) 0.0356(14) 0.0397(15) -0.0166(12) 0.0035(11) -0.0007(11)
C21 0.063(2) 0.0256(13) 0.0224(12) 0.0031(10) -0.0093(12) -0.0050(12)
C9 0.0338(14) 0.0277(13) 0.0393(15) -0.0085(11) -0.0066(11) 0.0069(10)
C22 0.0586(19) 0.0157(11) 0.0355(15) 0.0001(10) -0.0250(13) 0.0022(11)
Cl2 0.0700(18) 0.113(2) 0.0778(19) -0.0415(17) -0.0373(14) 0.0305(16)
Cl3 0.0549(13) 0.0589(11) 0.0546(12) -0.0287(9) -0.0159(9) -0.0056(9)
C31 0.043(3) 0.054(4) 0.050(4) -0.016(3) 0.001(3) -0.020(3)

loop_
_atom_type_symbol
_atom_type_description
_atom_type_scat_dispersion_real
_atom_type_scat_dispersion_imag
_atom_type_scat_source
C C 0.0181 0.0091 'International Tables Vol C Tables 4.2.6.8 and 6.1.1.4'
H H 0.0000 0.0000 'International Tables Vol C Tables 4.2.6.8 and 6.1.1.4'
Cl Cl 0.3639 0.7018 'International Tables Vol C Tables 4.2.6.8 and 6.1.1.4'
F F 0.0727 0.0534 'International Tables Vol C Tables 4.2.6.8 and 6.1.1.4'
N N 0.0311 0.0180 'International Tables Vol C Tables 4.2.6.8 and 6.1.1.4'
O O 0.0492 0.0322 'International Tables Vol C Tables 4.2.6.8 and 6.1.1.4'
P P 0.2955 0.4335 'International Tables Vol C Tables 4.2.6.8 and 6.1.1.4'
Pd Pd 0.1215 3.9337 'International Tables Vol C Tables 4.2.6.8 and 6.1.1.4'
S S 0.3331 0.5567 'International Tables Vol C Tables 4.2.6.8 and 6.1.1.4'

loop_
_geom_angle_atom_site_label_1
_geom_angle_atom_site_label_2
_geom_angle_atom_site_label_3
_geom_angle
O1 Pd1 P1 92.17(5)
O1 Pd1 N1 81.47(7)
N1 Pd1 P1 173.12(5)
C19 Pd1 P1 93.23(6)
C19 Pd1 O1 173.29(8)
C19 Pd1 N1 93.30(8)
C13 P1 Pd1 116.72(7)
C13 P1 C7 104.66(10)
C13 P1 C1 112.40(10)
C7 P1 Pd1 112.20(8)
C1 P1 Pd1 106.24(7)
C1 P1 C7 104.00(10)
O1 S1 C25 99.31(10)
O2 S1 O1 110.74(11)
O2 S1 C25 102.58(10)
S1 O1 Pd1 113.22(9)
C28 O3 C30 116.94(19)
C29 N1 Pd1 127.65(15)
C29 N1 C25 118.65(19)
C25 N1 Pd1 113.68(14)
C20 C19 Pd1 122.47(18)
C20 C19 C24 117.7(2)
C24 C19 Pd1 119.34(18)
O3 C28 C27 125.3(2)
O3 C28 C29 115.4(2)
C27 C28 C29 119.4(2)
C28 C27 H27 121.1
C26 C27 C28 117.9(2)
C26 C27 H27 121.1
P1 C13 H13 105.5
C18 C13 P1 117.57(16)
C18 C13 H13 105.5
C18 C13 C14 109.37(19)
C14 C13 P1 112.34(15)
C14 C13 H13 105.5
N1 C29 C28 121.9(2)
N1 C29 H29 119.1
C28 C29 H29 119.1
C27 C26 H26 120.1
C25 C26 C27 119.8(2)
C25 C26 H26 120.1
N1 C25 S1 117.34(16)
N1 C25 C26 122.4(2)
C26 C25 S1 120.26(17)
C19 C20 H20 119.4
C19 C20 C21 121.3(3)
C21 C20 H20 119.4
C19 C24 H24 119.1
C23 C24 C19 121.8(3)
C23 C24 H24 119.1
C13 C18 H18A 109.8
C13 C18 H18B 109.8
H18A C18 H18B 108.3
C17 C18 C13 109.2(2)
C17 C18 H18A 109.8
C17 C18 H18B 109.8
H3A C3 H3B 108.0
C2 C3 H3A 109.4
C2 C3 H3B 109.4
C4 C3 H3A 109.4
C4 C3 H3B 109.4
C4 C3 C2 111.3(2)
C13 C14 H14A 109.7
C13 C14 H14B 109.7
H14A C14 H14B 108.2
C15 C14 C13 109.8(2)
C15 C14 H14A 109.7
C15 C14 H14B 109.7
P1 C7 H7 107.4
C12 C7 P1 111.87(15)
C12 C7 H7 107.4
C8 C7 P1 112.03(16)
C8 C7 H7 107.4
C8 C7 C12 110.4(2)
C18 C17 H17A 109.2
C18 C17 H17B 109.2
H17A C17 H17B 107.9
C16 C17 C18 112.2(2)
C16 C17 H17A 109.2
C16 C17 H17B 109.2
C3 C2 H2A 109.6
C3 C2 H2B 109.6
C3 C2 C1 110.1(2)
H2A C2 H2B 108.2
C1 C2 H2A 109.6
C1 C2 H2B 109.6
C3 C4 H4A 109.4
C3 C4 H4B 109.4
H4A C4 H4B 108.0
C5 C4 C3 111.1(2)
C5 C4 H4A 109.4
C5 C4 H4B 109.4
C4 C5 H5A 109.3
C4 C5 H5B 109.3
C4 C5 C6 111.5(2)
H5A C5 H5B 108.0
C6 C5 H5A 109.3
C6 C5 H5B 109.3
P1 C1 H1 104.9
C2 C1 P1 113.81(15)
C2 C1 H1 104.9
C2 C1 C6 110.16(19)
C6 C1 P1 117.00(16)
C6 C1 H1 104.9
C14 C15 H15A 109.6
C14 C15 H15B 109.6
C14 C15 C16 110.2(2)
H15A C15 H15B 108.1
C16 C15 H15A 109.6
C16 C15 H15B 109.6
C5 C6 H6A 109.8
C5 C6 H6B 109.8
C1 C6 C5 109.2(2)
C1 C6 H6A 109.8
C1 C6 H6B 109.8
H6A C6 H6B 108.3
C17 C16 C15 111.9(2)
C17 C16 H16A 109.2
C17 C16 H16B 109.2
C15 C16 H16A 109.2
C15 C16 H16B 109.2
H16A C16 H16B 107.9
C24 C23 H23 120.9
C22 C23 C24 118.2(3)
C22 C23 H23 120.9
C7 C12 H12A 109.4
C7 C12 H12B 109.4
H12A C12 H12B 108.0
C11 C12 C7 111.3(2)
C11 C12 H12A 109.4
C11 C12 H12B 109.4
O3 C30 H30A 109.5
O3 C30 H30B 109.5
O3 C30 H30C 109.5
H30A C30 H30B 109.5
H30A C30 H30C 109.5
H30B C30 H30C 109.5
C7 C8 H8A 109.3
C7 C8 H8B 109.3
H8A C8 H8B 108.0
C9 C8 C7 111.5(2)
C9 C8 H8A 109.3
C9 C8 H8B 109.3
C12 C11 H11A 109.3
C12 C11 H11B 109.3
H11A C11 H11B 108.0
C10 C11 C12 111.6(2)
C10 C11 H11A 109.3
C10 C11 H11B 109.3
C11 C10 H10A 109.6
C11 C10 H10B 109.6
C11 C10 C9 110.3(2)
H10A C10 H10B 108.1
C9 C10 H10A 109.6
C9 C10 H10B 109.6
C20 C21 H21 120.7
C22 C21 C20 118.5(3)
C22 C21 H21 120.7
C8 C9 C10 110.7(2)
C8 C9 H9A 109.5
C8 C9 H9B 109.5
C10 C9 H9A 109.5
C10 C9 H9B 109.5
H9A C9 H9B 108.1
F1 C22 C23 118.3(3)
F1 C22 C21 119.1(3)
C21 C22 C23 122.6(2)
Cl2 C31 H31A 109.8
Cl2 C31 H31B 109.8
Cl3 C31 Cl2 109.4(4)
Cl3 C31 H31A 109.8
Cl3 C31 H31B 109.8
H31A C31 H31B 108.2

loop_
_geom_bond_atom_site_label_1
_geom_bond_atom_site_label_2
_geom_bond_distance
Pd1 P1 2.2615(5)
Pd1 O1 2.1222(15)
Pd1 N1 2.1385(18)
Pd1 C19 1.996(2)
P1 C13 1.842(2)
P1 C7 1.846(2)
P1 C1 1.845(2)
S1 O1 1.5327(17)
S1 O2 1.4740(19)
S1 C25 1.823(2)
O3 C28 1.349(3)
O3 C30 1.439(3)
N1 C29 1.329(3)
N1 C25 1.354(3)
F1 C22 1.363(3)
C19 C20 1.394(4)
C19 C24 1.396(4)
C28 C27 1.392(3)
C28 C29 1.402(3)
C27 H27 0.9300
C27 C26 1.385(3)
C13 H13 0.9800
C13 C18 1.536(3)
C13 C14 1.537(3)
C29 H29 0.9300
C26 H26 0.9300
C26 C25 1.374(3)
C20 H20 0.9300
C20 C21 1.405(4)
C24 H24 0.9300
C24 C23 1.395(4)
C18 H18A 0.9700
C18 H18B 0.9700
C18 C17 1.533(3)
C3 H3A 0.9700
C3 H3B 0.9700
C3 C2 1.528(3)
C3 C4 1.527(4)
C14 H14A 0.9700
C14 H14B 0.9700
C14 C15 1.529(3)
C7 H7 0.9800
C7 C12 1.536(3)
C7 C8 1.535(3)
C17 H17A 0.9700
C17 H17B 0.9700
C17 C16 1.528(4)
C2 H2A 0.9700
C2 H2B 0.9700
C2 C1 1.530(3)
C4 H4A 0.9700
C4 H4B 0.9700
C4 C5 1.525(4)
C5 H5A 0.9700
C5 H5B 0.9700
C5 C6 1.537(3)
C1 H1 0.9800
C1 C6 1.537(3)
C15 H15A 0.9700
C15 H15B 0.9700
C15 C16 1.530(4)
C6 H6A 0.9700
C6 H6B 0.9700
C16 H16A 0.9700
C16 H16B 0.9700
C23 H23 0.9300
C23 C22 1.377(5)
C12 H12A 0.9700
C12 H12B 0.9700
C12 C11 1.535(3)
C30 H30A 0.9600
C30 H30B 0.9600
C30 H30C 0.9600
C8 H8A 0.9700
C8 H8B 0.9700
C8 C9 1.523(4)
C11 H11A 0.9700
C11 H11B 0.9700
C11 C10 1.524(4)
C10 H10A 0.9700
C10 H10B 0.9700
C10 C9 1.530(4)
C21 H21 0.9300
C21 C22 1.366(5)
C9 H9A 0.9700
C9 H9B 0.9700
Cl2 C31 1.771(6)
Cl3 C31 1.736(6)
C31 H31A 0.9700
C31 H31B 0.9700

loop_
_geom_torsion_atom_site_label_1
_geom_torsion_atom_site_label_2
_geom_torsion_atom_site_label_3
_geom_torsion_atom_site_label_4
_geom_torsion
Pd1 P1 C13 C18 162.96(15)
Pd1 P1 C13 C14 -68.79(17)
Pd1 P1 C7 C12 -64.95(17)
Pd1 P1 C7 C8 59.63(18)
Pd1 P1 C1 C2 56.88(17)
Pd1 P1 C1 C6 -172.77(16)
Pd1 N1 C29 C28 177.94(17)
Pd1 N1 C25 S1 1.4(2)
Pd1 N1 C25 C26 -179.87(19)
Pd1 C19 C20 C21 -171.9(2)
Pd1 C19 C24 C23 173.0(2)
P1 C13 C18 C17 -170.42(17)
P1 C13 C14 C15 165.37(17)
P1 C7 C12 C11 179.65(18)
P1 C7 C8 C9 178.90(19)
P1 C1 C6 C5 168.79(17)
O1 S1 C25 N1 -26.7(2)
O1 S1 C25 C26 154.6(2)
O3 C28 C27 C26 178.8(2)
O3 C28 C29 N1 -178.3(2)
O2 S1 O1 Pd1 146.94(11)
O2 S1 C25 N1 -140.52(19)
O2 S1 C25 C26 40.7(2)
C19 C20 C21 C22 -0.7(4)
C19 C24 C23 C22 -0.9(4)
C28 C27 C26 C25 -0.5(4)
C27 C28 C29 N1 1.6(4)
C27 C26 C25 S1 -179.49(19)
C27 C26 C25 N1 1.8(4)
C13 P1 C7 C12 62.55(18)
C13 P1 C7 C8 -172.87(17)
C13 P1 C1 C2 -71.91(19)
C13 P1 C1 C6 58.4(2)
C13 C18 C17 C16 -55.8(3)
C13 C14 C15 C16 58.6(3)
C29 N1 C25 S1 179.91(18)
C29 N1 C25 C26 -1.4(4)
C29 C28 C27 C26 -1.1(4)
C25 S1 O1 Pd1 39.61(12)
C25 N1 C29 C28 -0.3(4)
C20 C19 C24 C23 0.9(4)
C20 C21 C22 F1 180.0(3)
C20 C21 C22 C23 0.6(5)
C24 C19 C20 C21 -0.1(4)
C24 C23 C22 F1 -179.2(3)
C24 C23 C22 C21 0.1(4)
C18 C13 C14 C15 -62.2(2)
C18 C17 C16 C15 53.4(3)
C3 C2 C1 P1 -166.85(16)
C3 C2 C1 C6 59.5(3)
C3 C4 C5 C6 -55.3(3)
C14 C13 C18 C17 59.9(3)
C14 C15 C16 C17 -54.1(3)
C7 P1 C13 C18 38.3(2)
C7 P1 C13 C14 166.53(16)
C7 P1 C1 C2 175.45(16)
C7 P1 C1 C6 -54.20(19)
C7 C12 C11 C10 -55.3(3)
C7 C8 C9 C10 57.6(3)
C2 C3 C4 C5 54.9(3)
C2 C1 C6 C5 -59.2(3)
C4 C3 C2 C1 -57.1(3)
C4 C5 C6 C1 57.2(3)
C1 P1 C13 C18 -73.9(2)
C1 P1 C13 C14 54.30(18)
C1 P1 C7 C12 -179.35(16)
C1 P1 C7 C8 -54.77(19)
C12 C7 C8 C9 -55.7(3)
C12 C11 C10 C9 56.4(3)
C30 O3 C28 C27 7.7(4)
C30 O3 C28 C29 -172.4(2)
C8 C7 C12 C11 54.2(3)
C11 C10 C9 C8 -57.3(3)
